data_4079228
loop_
_publ_author_name
'Gendron, Fr\'ed\'eric'
'Burgun, Alexandre'
'Skelton, Brian W.'
'White, Allan H.'
'Roisnel, Thierry'
'Bruce, Michael I.'
'Halet, Jean-Fran\,cois'
'Lapinte, Claude'
'Costuas, Karine'

_publ_section_title
;
 Iron and Ruthenium \s-Polyynyls of the General Formula
 [{M(dppe)Cp*}--(C\\tb C)n--R]0/+(M = Fe, Ru): An Experimental and
 Theoretical Investigation
;
_journal_issue 19
_journal_name_full Organometallics
_journal_page_first 6796
_journal_paper_doi 10.1021/om300584u
_journal_volume 31
_journal_year 2012
_chemical_formula_moiety 'C45 H48 P2 Ru Si, 1/4(C6 H14)'
_chemical_formula_sum 'C46.5 H51.5 P2 Ru Si'
_chemical_formula_weight 801.48
_chemical_name_systematic
;
 ?
;
_space_group_IT_number 15
_symmetry_cell_setting monoclinic
_symmetry_space_group_name_Hall '-C 2yc'
_symmetry_space_group_name_H-M 'C 1 2/c 1'
_atom_sites_solution_hydrogens geom
_atom_sites_solution_primary direct
_atom_sites_solution_secondary difmap
_audit_creation_date 2011-06-23T11:41:05-00:00
_audit_creation_method 'WinGX routine CIF_UPDATE'
_cell_angle_alpha 90
_cell_angle_beta 102.174(5)
_cell_angle_gamma 90
_cell_formula_units_Z 16
_cell_length_a 48.476(14)
_cell_length_b 18.052(6)
_cell_length_c 20.193(6)
_cell_measurement_reflns_used 6352
_cell_measurement_temperature 150(2)
_cell_measurement_theta_max 27.53
_cell_measurement_theta_min 2.31
_cell_volume 17273(9)
_computing_cell_refinement 'Siemens SAINT (Siemens, 1995)'
_computing_data_collection 'Siemens SMART (Siemens, 1995)'
_computing_data_reduction 'xtal ADDREF SORTRF'
_computing_molecular_graphics 'OrtepII (Johnson, C. K. (1976)'
_computing_publication_material 'WinGX Farrugia, L. J. (1999)'
_computing_structure_refinement 'SHELXL-97 (Sheldrick, 2008)'
_computing_structure_solution Sir92
_diffrn_ambient_temperature 150(2)
_diffrn_measured_fraction_theta_full 0.991
_diffrn_measured_fraction_theta_max 0.985
_diffrn_measurement_device_type
;
        Bruker SMART CCD diffractometer
;
_diffrn_measurement_method '\w scans'
_diffrn_radiation_monochromator graphite
_diffrn_radiation_type MoK\a
_diffrn_radiation_wavelength 0.71073
_diffrn_reflns_av_R_equivalents 0.072
_diffrn_reflns_av_unetI/netI 0.0794
_diffrn_reflns_limit_h_max 61
_diffrn_reflns_limit_h_min -63
_diffrn_reflns_limit_k_max 23
_diffrn_reflns_limit_k_min -23
_diffrn_reflns_limit_l_max 26
_diffrn_reflns_limit_l_min -26
_diffrn_reflns_number 68019
_diffrn_reflns_theta_full 27.5
_diffrn_reflns_theta_max 27.59
_diffrn_reflns_theta_min 1.21
_diffrn_standards_decay_% 0
_diffrn_standards_number 0
_exptl_absorpt_coefficient_mu 0.494
_exptl_absorpt_correction_T_max 1
_exptl_absorpt_correction_T_min .84
_exptl_absorpt_correction_type multi-scan
_exptl_absorpt_process_details
;
 SADABS; Sheldrick, 1996
;
_exptl_crystal_colour yellow
_exptl_crystal_density_diffrn 1.233
_exptl_crystal_density_method 'not measured'
_exptl_crystal_description bar
_exptl_crystal_F_000 6696
_exptl_crystal_size_max 0.35
_exptl_crystal_size_mid 0.07
_exptl_crystal_size_min 0.05
_refine_diff_density_max 1.501
_refine_diff_density_min -0.74
_refine_diff_density_rms 0.114
_refine_ls_extinction_method none
_refine_ls_goodness_of_fit_ref 1.019
_refine_ls_hydrogen_treatment constr
_refine_ls_matrix_type full
_refine_ls_number_parameters 925
_refine_ls_number_reflns 19746
_refine_ls_number_restraints 16
_refine_ls_restrained_S_all 1.022
_refine_ls_R_factor_all 0.099
_refine_ls_R_factor_gt 0.0603
_refine_ls_shift/su_max 0.001
_refine_ls_shift/su_mean 0
_refine_ls_structure_factor_coef Fsqd
_refine_ls_weighting_details 'calc w=1/[\s^2^(Fo^2^)+(0.0709P)^2^+54.1096P] where P=(Fo^2^+2Fc^2^)/3'
_refine_ls_weighting_scheme calc
_refine_ls_wR_factor_gt 0.138
_refine_ls_wR_factor_ref 0.1567
_reflns_number_gt 13480
_reflns_number_total 19746
_reflns_threshold_expression I>2\s(I)
_cod_data_source_file om300584u_si_005.cif
_cod_data_source_block br1092
_cod_original_sg_symbol_Hall '-c 2yc'
_cod_original_sg_symbol_H-M C_1_2/c_1
_cod_original_formula_sum 'C46.50 H51.50 P2 Ru Si'
_cod_database_code 4079228

loop_
_symmetry_equiv_pos_as_xyz
'x, y, z'
'-x, y, -z+1/2'
'x+1/2, y+1/2, z'
'-x+1/2, y+1/2, -z+1/2'
'-x, -y, -z'
'x, -y, z-1/2'
'-x+1/2, -y+1/2, -z'
'x+1/2, -y+1/2, z-1/2'

loop_
_atom_site_label
_atom_site_type_symbol
_atom_site_fract_x
_atom_site_fract_y
_atom_site_fract_z
_atom_site_U_iso_or_equiv
_atom_site_adp_type
_atom_site_occupancy
_atom_site_symmetry_multiplicity
_atom_site_calc_flag
_atom_site_refinement_flags
_atom_site_disorder_assembly
_atom_site_disorder_group
Ru1 Ru 0.225794(7) 0.623357(18) 0.257211(15) 0.01780(9) Uani 1 1 d . . .
Ru2 Ru 0.410314(7) 0.354265(19) 0.392056(17) 0.02151(9) Uani 1 1 d . . .
P1 P 0.24607(2) 0.55474(6) 0.18614(5) 0.0185(2) Uani 1 1 d . . .
C111 C 0.22591(8) 0.4789(2) 0.1379(2) 0.0207(8) Uani 1 1 d . . .
C112 C 0.23690(9) 0.4360(2) 0.0926(2) 0.0248(9) Uani 1 1 d . . .
H112 H 0.2546 0.4483 0.0826 0.03 Uiso 1 1 calc R . .
C113 C 0.22202(9) 0.3754(2) 0.0620(2) 0.0266(9) Uani 1 1 d . . .
H113 H 0.2297 0.346 0.0313 0.032 Uiso 1 1 calc R . .
C114 C 0.19604(9) 0.3572(2) 0.0757(2) 0.0300(10) Uani 1 1 d . . .
H114 H 0.186 0.3152 0.0546 0.036 Uiso 1 1 calc R . .
C115 C 0.18467(10) 0.4000(3) 0.1199(2) 0.0334(11) Uani 1 1 d . . .
H115 H 0.1667 0.3882 0.1289 0.04 Uiso 1 1 calc R . .
C116 C 0.19988(9) 0.4608(2) 0.1513(2) 0.0252(9) Uani 1 1 d . . .
H116 H 0.1923 0.4901 0.1822 0.03 Uiso 1 1 calc R . .
C121 C 0.26123(8) 0.6031(2) 0.1226(2) 0.0213(8) Uani 1 1 d . . .
C122 C 0.24519(9) 0.6134(2) 0.0573(2) 0.0233(9) Uani 1 1 d . . .
H122 H 0.227 0.5916 0.0451 0.028 Uiso 1 1 calc R . .
C123 C 0.25551(10) 0.6551(2) 0.0100(2) 0.0311(10) Uani 1 1 d . . .
H123 H 0.2445 0.661 -0.0346 0.037 Uiso 1 1 calc R . .
C124 C 0.28158(10) 0.6878(3) 0.0276(2) 0.0331(11) Uani 1 1 d . . .
H124 H 0.2885 0.7171 -0.0045 0.04 Uiso 1 1 calc R . .
C125 C 0.29781(10) 0.6782(2) 0.0921(2) 0.0307(10) Uani 1 1 d . . .
H125 H 0.3159 0.7006 0.1039 0.037 Uiso 1 1 calc R . .
C126 C 0.28780(9) 0.6360(2) 0.1398(2) 0.0261(9) Uani 1 1 d . . .
H126 H 0.2991 0.6297 0.184 0.031 Uiso 1 1 calc R . .
C10 C 0.27572(9) 0.5037(2) 0.2381(2) 0.0240(9) Uani 1 1 d . . .
H10A H 0.2833 0.467 0.21 0.029 Uiso 1 1 calc R . .
H10B H 0.2911 0.5382 0.2583 0.029 Uiso 1 1 calc R . .
C20 C 0.26411(9) 0.4644(2) 0.2938(2) 0.0254(9) Uani 1 1 d . . .
H20A H 0.2799 0.4457 0.3292 0.03 Uiso 1 1 calc R . .
H20B H 0.2523 0.4217 0.2744 0.03 Uiso 1 1 calc R . .
P2 P 0.24243(2) 0.53129(6) 0.33178(5) 0.0198(2) Uani 1 1 d . . .
C211 C 0.21642(8) 0.4727(2) 0.3614(2) 0.0233(9) Uani 1 1 d . . .
C212 C 0.20305(10) 0.4125(3) 0.3241(2) 0.0350(11) Uani 1 1 d . . .
H212 H 0.2092 0.3967 0.2848 0.042 Uiso 1 1 calc R . .
C213 C 0.18099(11) 0.3757(3) 0.3436(3) 0.0440(13) Uani 1 1 d . . .
H213 H 0.1721 0.3352 0.3174 0.053 Uiso 1 1 calc R . .
C214 C 0.17182(11) 0.3975(3) 0.4009(3) 0.0440(13) Uani 1 1 d . . .
H214 H 0.1567 0.3721 0.4144 0.053 Uiso 1 1 calc R . .
C215 C 0.18482(9) 0.4566(3) 0.4385(2) 0.0352(11) Uani 1 1 d . . .
H215 H 0.1785 0.4722 0.4777 0.042 Uiso 1 1 calc R . .
C216 C 0.20718(9) 0.4934(2) 0.4194(2) 0.0263(9) Uani 1 1 d . . .
H216 H 0.2162 0.5331 0.4463 0.032 Uiso 1 1 calc R . .
C221 C 0.26633(8) 0.5568(2) 0.4121(2) 0.0218(9) Uani 1 1 d . . .
C222 C 0.26885(9) 0.6305(2) 0.4330(2) 0.0259(9) Uani 1 1 d . . .
H222 H 0.2579 0.6676 0.4062 0.031 Uiso 1 1 calc R . .
C223 C 0.28735(10) 0.6500(3) 0.4927(2) 0.0307(10) Uani 1 1 d . . .
H223 H 0.289 0.7004 0.5065 0.037 Uiso 1 1 calc R . .
C224 C 0.30355(9) 0.5959(3) 0.5325(2) 0.0340(11) Uani 1 1 d . . .
H224 H 0.3164 0.6094 0.5731 0.041 Uiso 1 1 calc R . .
C225 C 0.30075(9) 0.5228(3) 0.5126(2) 0.0313(10) Uani 1 1 d . . .
H225 H 0.3115 0.4858 0.5399 0.038 Uiso 1 1 calc R . .
C226 C 0.28233(8) 0.5031(2) 0.4529(2) 0.0243(9) Uani 1 1 d . . .
H226 H 0.2806 0.4525 0.4397 0.029 Uiso 1 1 calc R . .
C11 C 0.26383(9) 0.6668(2) 0.2802(2) 0.0231(9) Uani 1 1 d . . .
C12 C 0.28734(10) 0.6959(2) 0.2934(2) 0.0275(10) Uani 1 1 d . . .
C13 C 0.31404(10) 0.7232(2) 0.3026(2) 0.0319(10) Uani 1 1 d . . .
C14 C 0.33782(10) 0.7461(3) 0.3086(3) 0.0386(12) Uani 1 1 d . . .
C15 C 0.36435(12) 0.7738(3) 0.3117(3) 0.0488(14) Uani 1 1 d . . .
C16 C 0.38729(12) 0.7986(4) 0.3111(4) 0.0604(17) Uani 1 1 d . . .
Si16 Si 0.42161(4) 0.83514(13) 0.30255(15) 0.0884(8) Uani 1 1 d . . .
C161 C 0.44887(16) 0.7696(6) 0.3475(6) 0.130(4) Uani 1 1 d . . .
H16A H 0.4468 0.7636 0.3944 0.195 Uiso 1 1 calc R . .
H16B H 0.4677 0.7892 0.3471 0.195 Uiso 1 1 calc R . .
H16C H 0.4465 0.7214 0.3246 0.195 Uiso 1 1 calc R . .
C162 C 0.4259(2) 0.9287(6) 0.3405(7) 0.163(5) Uani 1 1 d . . .
H16D H 0.4131 0.9632 0.3117 0.245 Uiso 1 1 calc R . .
H16E H 0.4454 0.9453 0.3442 0.245 Uiso 1 1 calc R . .
H16F H 0.4215 0.9273 0.3856 0.245 Uiso 1 1 calc R . .
C163 C 0.4211(2) 0.8386(6) 0.2092(5) 0.129(4) Uani 1 1 d . . .
H16G H 0.4164 0.7895 0.1893 0.193 Uiso 1 1 calc R . .
H16H H 0.4397 0.8536 0.2023 0.193 Uiso 1 1 calc R . .
H16I H 0.4069 0.8745 0.1874 0.193 Uiso 1 1 calc R . .
C101 C 0.20361(9) 0.7207(2) 0.2035(2) 0.0237(9) Uani 1 1 d . . .
C102 C 0.18493(9) 0.6583(2) 0.1868(2) 0.0259(9) Uani 1 1 d . . .
C103 C 0.17813(9) 0.6309(2) 0.2474(2) 0.0268(10) Uani 1 1 d . . .
C104 C 0.19181(9) 0.6778(2) 0.3022(2) 0.0256(9) Uani 1 1 d . . .
C105 C 0.20725(9) 0.7331(2) 0.2751(2) 0.0241(9) Uani 1 1 d . . .
C106 C 0.21509(11) 0.7669(3) 0.1540(2) 0.0337(11) Uani 1 1 d . . .
H10C H 0.2203 0.7348 0.1194 0.05 Uiso 1 1 calc R . .
H10D H 0.2318 0.7938 0.1778 0.05 Uiso 1 1 calc R . .
H10E H 0.2007 0.8025 0.1323 0.05 Uiso 1 1 calc R . .
C107 C 0.17224(10) 0.6348(3) 0.1156(2) 0.0350(11) Uani 1 1 d . . .
H10F H 0.1657 0.5834 0.1157 0.052 Uiso 1 1 calc R . .
H10G H 0.1865 0.6386 0.0878 0.052 Uiso 1 1 calc R . .
H10H H 0.1562 0.6669 0.0968 0.052 Uiso 1 1 calc R . .
C108 C 0.15656(9) 0.5719(3) 0.2538(3) 0.0358(11) Uani 1 1 d . . .
H10I H 0.1392 0.5956 0.2609 0.054 Uiso 1 1 calc R . .
H10J H 0.1642 0.5397 0.2924 0.054 Uiso 1 1 calc R . .
H10K H 0.1524 0.5423 0.2122 0.054 Uiso 1 1 calc R . .
C109 C 0.18738(10) 0.6756(3) 0.3736(2) 0.0347(11) Uani 1 1 d . . .
H10L H 0.2049 0.6897 0.405 0.052 Uiso 1 1 calc R . .
H10M H 0.182 0.6253 0.3842 0.052 Uiso 1 1 calc R . .
H10N H 0.1723 0.7102 0.3782 0.052 Uiso 1 1 calc R . .
C100 C 0.22310(10) 0.7960(2) 0.3144(2) 0.0314(10) Uani 1 1 d . . .
H10O H 0.2107 0.8392 0.3118 0.047 Uiso 1 1 calc R . .
H10P H 0.2395 0.8087 0.2953 0.047 Uiso 1 1 calc R . .
H10Q H 0.2295 0.7813 0.3619 0.047 Uiso 1 1 calc R . .
P3 P 0.42944(2) 0.44075(7) 0.46943(5) 0.0251(2) Uani 1 1 d . . .
C311 C 0.40842(9) 0.5223(3) 0.4829(2) 0.0282(10) Uani 1 1 d . . .
C312 C 0.41948(11) 0.5778(3) 0.5288(2) 0.0404(12) Uani 1 1 d . . .
H312 H 0.4378 0.5723 0.5567 0.048 Uiso 1 1 calc R . .
C313 C 0.40392(13) 0.6406(3) 0.5339(3) 0.0482(14) Uani 1 1 d . . .
H313 H 0.4117 0.6786 0.5648 0.058 Uiso 1 1 calc R . .
C314 C 0.37708(13) 0.6489(3) 0.4943(3) 0.0497(14) Uani 1 1 d . . .
H314 H 0.3664 0.6923 0.4982 0.06 Uiso 1 1 calc R . .
C315 C 0.36589(11) 0.5943(3) 0.4492(3) 0.0403(12) Uani 1 1 d . . .
H315 H 0.3474 0.5996 0.4222 0.048 Uiso 1 1 calc R . .
C316 C 0.38159(9) 0.5315(3) 0.4433(2) 0.0312(10) Uani 1 1 d . . .
H316 H 0.3739 0.4942 0.4116 0.037 Uiso 1 1 calc R . .
C321 C 0.44460(9) 0.4092(3) 0.5553(2) 0.0286(10) Uani 1 1 d . . .
C322 C 0.42700(10) 0.4023(3) 0.6015(2) 0.0345(11) Uani 1 1 d . . .
H322 H 0.4081 0.4195 0.5895 0.041 Uiso 1 1 calc R . .
C323 C 0.43678(11) 0.3707(3) 0.6647(2) 0.0424(13) Uani 1 1 d . . .
H323 H 0.4245 0.3657 0.6954 0.051 Uiso 1 1 calc R . .
C324 C 0.46419(12) 0.3468(4) 0.6826(3) 0.0573(17) Uani 1 1 d . . .
H324 H 0.4711 0.3259 0.7261 0.069 Uiso 1 1 calc R . .
C325 C 0.48173(12) 0.3533(4) 0.6374(3) 0.067(2) Uani 1 1 d . . .
H325 H 0.5007 0.3363 0.6499 0.08 Uiso 1 1 calc R . .
C326 C 0.47210(11) 0.3844(4) 0.5738(3) 0.0498(15) Uani 1 1 d . . .
H326 H 0.4844 0.3886 0.5431 0.06 Uiso 1 1 calc R . .
C30 C 0.45914(9) 0.4845(3) 0.4398(2) 0.0303(10) Uani 1 1 d . . .
H30A H 0.4661 0.5281 0.4681 0.036 Uiso 1 1 calc R . .
H30B H 0.4749 0.4489 0.4428 0.036 Uiso 1 1 calc R . .
C40 C 0.44807(9) 0.5081(3) 0.3660(2) 0.0306(10) Uani 1 1 d . . .
H40A H 0.4641 0.5186 0.3442 0.037 Uiso 1 1 calc R . .
H40B H 0.4367 0.5538 0.3645 0.037 Uiso 1 1 calc R . .
P4 P 0.42597(2) 0.43258(6) 0.31935(5) 0.0225(2) Uani 1 1 d . . .
C411 C 0.39975(8) 0.4833(2) 0.2564(2) 0.0247(9) Uani 1 1 d . . .
C412 C 0.38614(9) 0.5462(3) 0.2745(2) 0.0303(10) Uani 1 1 d . . .
H412 H 0.3912 0.5652 0.3193 0.036 Uiso 1 1 calc R . .
C413 C 0.36519(10) 0.5809(3) 0.2269(2) 0.0356(11) Uani 1 1 d . . .
H413 H 0.3561 0.6238 0.2392 0.043 Uiso 1 1 calc R . .
C414 C 0.35741(10) 0.5532(3) 0.1614(2) 0.0372(12) Uani 1 1 d . . .
H414 H 0.3431 0.5772 0.1291 0.045 Uiso 1 1 calc R . .
C415 C 0.37042(9) 0.4909(3) 0.1436(2) 0.0297(10) Uani 1 1 d . . .
H415 H 0.365 0.4718 0.0989 0.036 Uiso 1 1 calc R . .
C416 C 0.39145(8) 0.4558(2) 0.1907(2) 0.0258(9) Uani 1 1 d . . .
H416 H 0.4002 0.4126 0.178 0.031 Uiso 1 1 calc R . .
C421 C 0.44775(8) 0.3958(3) 0.2631(2) 0.0295(10) Uani 1 1 d . . .
C422 C 0.44982(10) 0.3206(3) 0.2534(2) 0.0410(13) Uani 1 1 d . . .
H422 H 0.4415 0.2867 0.2794 0.049 Uiso 1 1 calc R . .
C423 C 0.46432(12) 0.2944(4) 0.2049(3) 0.0630(19) Uani 1 1 d . . .
H423 H 0.4655 0.2427 0.197 0.076 Uiso 1 1 calc R . .
C424 C 0.47707(12) 0.3449(5) 0.1680(3) 0.070(2) Uani 1 1 d . . .
H424 H 0.4872 0.3273 0.1357 0.084 Uiso 1 1 calc R . .
C425 C 0.47510(11) 0.4188(5) 0.1780(3) 0.0586(19) Uani 1 1 d . . .
H425 H 0.4838 0.4525 0.1526 0.07 Uiso 1 1 calc R . .
C426 C 0.46045(9) 0.4454(3) 0.2249(2) 0.0391(12) Uani 1 1 d . . .
H426 H 0.459 0.4973 0.2313 0.047 Uiso 1 1 calc R . .
C21 C 0.44822(9) 0.3101(2) 0.4155(2) 0.0278(10) Uani 1 1 d . . .
C22 C 0.47065(10) 0.2755(3) 0.4318(2) 0.0346(11) Uani 1 1 d . . .
C23 C 0.49481(11) 0.2356(3) 0.4437(3) 0.0443(13) Uani 1 1 d . . .
C24 C 0.51669(11) 0.2006(4) 0.4512(3) 0.0583(17) Uani 1 1 d . . .
C25 C 0.54112(12) 0.1603(4) 0.4525(4) 0.0611(18) Uani 1 1 d . . .
C26 C 0.56253(13) 0.1264(4) 0.4522(4) 0.0648(19) Uani 1 1 d . . .
Si26 Si 0.59484(4) 0.07887(10) 0.44305(12) 0.0679(6) Uani 1 1 d . . .
C261 C 0.5910(2) 0.0491(6) 0.3539(6) 0.140(4) Uani 1 1 d . . .
H26A H 0.5758 0.0125 0.3429 0.21 Uiso 1 1 calc R . .
H26B H 0.6087 0.0269 0.3477 0.21 Uiso 1 1 calc R . .
H26C H 0.5865 0.0921 0.324 0.21 Uiso 1 1 calc R . .
C262 C 0.6029(2) 0.0000(5) 0.5007(6) 0.156(5) Uani 1 1 d U . .
H26D H 0.6051 0.0173 0.5476 0.234 Uiso 1 1 calc R . .
H26E H 0.6204 -0.0236 0.4948 0.234 Uiso 1 1 calc R . .
H26F H 0.5874 -0.0359 0.4908 0.234 Uiso 1 1 calc R . .
C263 C 0.62404(14) 0.1452(4) 0.4621(5) 0.087(3) Uani 1 1 d . . .
H26G H 0.62 0.1874 0.4311 0.131 Uiso 1 1 calc R . .
H26H H 0.6415 0.1211 0.4566 0.131 Uiso 1 1 calc R . .
H26I H 0.6262 0.1626 0.5089 0.131 Uiso 1 1 calc R . .
C201 C 0.38795(10) 0.2651(3) 0.4360(2) 0.0342(11) Uani 1 1 d . . .
C202 C 0.36899(9) 0.3273(3) 0.4231(2) 0.0332(11) Uani 1 1 d . . .
C203 C 0.36288(9) 0.3413(3) 0.3516(2) 0.0295(10) Uani 1 1 d . . .
C204 C 0.37766(9) 0.2863(3) 0.3207(2) 0.0284(10) Uani 1 1 d . . .
C205 C 0.39261(9) 0.2393(2) 0.3721(2) 0.0304(10) Uani 1 1 d . . .
C206 C 0.39813(12) 0.2279(3) 0.5035(3) 0.0481(14) Uani 1 1 d . . .
H20C H 0.385 0.1881 0.5091 0.072 Uiso 1 1 calc R . .
H20D H 0.399 0.2643 0.5399 0.072 Uiso 1 1 calc R . .
H20E H 0.4169 0.207 0.5056 0.072 Uiso 1 1 calc R . .
C207 C 0.35491(11) 0.3627(3) 0.4750(3) 0.0455(13) Uani 1 1 d . . .
H20F H 0.3506 0.4146 0.4627 0.068 Uiso 1 1 calc R . .
H20G H 0.3676 0.3603 0.5197 0.068 Uiso 1 1 calc R . .
H20H H 0.3374 0.3362 0.4763 0.068 Uiso 1 1 calc R . .
C208 C 0.34170(9) 0.3947(3) 0.3139(3) 0.0383(12) Uani 1 1 d . . .
H20I H 0.3251 0.3674 0.2897 0.058 Uiso 1 1 calc R . .
H20J H 0.3501 0.4222 0.2812 0.058 Uiso 1 1 calc R . .
H20K H 0.336 0.4294 0.3459 0.058 Uiso 1 1 calc R . .
C209 C 0.37418(10) 0.2753(3) 0.2458(2) 0.0392(12) Uani 1 1 d . . .
H20L H 0.3915 0.2537 0.2362 0.059 Uiso 1 1 calc R . .
H20M H 0.3705 0.3231 0.2227 0.059 Uiso 1 1 calc R . .
H20N H 0.3583 0.2418 0.2295 0.059 Uiso 1 1 calc R . .
C200 C 0.40890(11) 0.1706(3) 0.3622(3) 0.0473(13) Uani 1 1 d . . .
H20O H 0.3979 0.1267 0.3685 0.071 Uiso 1 1 calc R . .
H20P H 0.4269 0.1701 0.3953 0.071 Uiso 1 1 calc R . .
H20Q H 0.4126 0.1704 0.3162 0.071 Uiso 1 1 calc R . .
C1 C -0.0290(5) 0.3828(12) 0.0769(12) 0.149(9) Uiso 0.5 1 d PD A -1
H1A H -0.0196 0.347 0.1107 0.223 Uiso 0.5 1 calc PR A -1
H1B H -0.0365 0.3571 0.0342 0.223 Uiso 0.5 1 calc PR A -1
H1C H -0.0445 0.4066 0.0931 0.223 Uiso 0.5 1 calc PR A -1
C2 C -0.0085(5) 0.4396(12) 0.0660(10) 0.137(8) Uiso 0.5 1 d PD A -1
H2A H -0.0157 0.4637 0.0216 0.165 Uiso 0.5 1 calc PR A -1
H2B H 0.0095 0.4149 0.0637 0.165 Uiso 0.5 1 calc PR A -1
C3 C -0.0026(4) 0.4991(11) 0.1203(11) 0.205(13) Uiso 0.5 1 d PD A -1
H3A H 0.0173 0.5149 0.1256 0.246 Uiso 0.5 1 calc PRD A -1
H3B H -0.0146 0.5425 0.1039 0.246 Uiso 0.5 1 calc PR A -1
C4 C -0.0075(8) 0.4783(15) 0.1886(12) 0.28(2) Uiso 0.5 1 d PD A -1
H4A H 0.0044 0.4351 0.2065 0.336 Uiso 0.5 1 calc PR A -1
H4B H -0.0275 0.4645 0.1851 0.336 Uiso 0.5 1 calc PR A -1
C5 C 0.0003(10) 0.5466(12) 0.2378(14) 0.183(10) Uiso 0.5 1 d PD A -1
H5A H -0.0171 0.5732 0.2425 0.219 Uiso 0.5 1 calc PR A -1
H5B H 0.0101 0.5294 0.2833 0.219 Uiso 0.5 1 calc PR A -1
C6 C 0.0199(6) 0.5993(14) 0.2072(14) 0.185(11) Uiso 0.5 1 d PD A -1
H6A H 0.0382 0.6036 0.2389 0.277 Uiso 0.5 1 calc PR A -1
H6B H 0.0112 0.6483 0.1995 0.277 Uiso 0.5 1 calc PR A -1
H6C H 0.0227 0.579 0.1641 0.277 Uiso 0.5 1 calc PR A -1

loop_
_atom_site_aniso_label
_atom_site_aniso_U_11
_atom_site_aniso_U_22
_atom_site_aniso_U_33
_atom_site_aniso_U_23
_atom_site_aniso_U_13
_atom_site_aniso_U_12
Ru1 0.02357(17) 0.01574(17) 0.01346(15) 0.00028(12) 0.00248(12) 0.00441(13)
Ru2 0.01749(16) 0.02559(19) 0.02075(17) -0.00020(13) 0.00247(13) -0.00120(13)
P1 0.0224(5) 0.0179(5) 0.0150(5) -0.0003(4) 0.0033(4) 0.0024(4)
C111 0.026(2) 0.017(2) 0.017(2) 0.0009(16) 0.0006(16) 0.0037(16)
C112 0.028(2) 0.027(2) 0.019(2) -0.0017(17) 0.0046(17) 0.0007(18)
C113 0.037(2) 0.022(2) 0.021(2) -0.0044(17) 0.0067(18) 0.0039(19)
C114 0.036(2) 0.022(2) 0.029(2) -0.0045(18) 0.0008(19) -0.0029(19)
C115 0.034(2) 0.027(3) 0.040(3) 0.000(2) 0.011(2) -0.008(2)
C116 0.031(2) 0.021(2) 0.025(2) -0.0007(17) 0.0109(18) 0.0019(18)
C121 0.027(2) 0.016(2) 0.021(2) -0.0028(16) 0.0064(17) 0.0034(16)
C122 0.030(2) 0.021(2) 0.018(2) -0.0022(16) 0.0036(17) 0.0083(17)
C123 0.050(3) 0.023(2) 0.021(2) 0.0030(18) 0.010(2) 0.012(2)
C124 0.050(3) 0.025(2) 0.030(3) 0.0047(19) 0.022(2) 0.006(2)
C125 0.034(2) 0.024(2) 0.039(3) 0.003(2) 0.017(2) 0.0011(19)
C126 0.029(2) 0.027(2) 0.024(2) -0.0029(18) 0.0076(18) 0.0025(18)
C10 0.030(2) 0.021(2) 0.019(2) -0.0012(17) 0.0021(17) 0.0067(18)
C20 0.036(2) 0.019(2) 0.021(2) -0.0004(17) 0.0045(18) 0.0120(18)
P2 0.0255(5) 0.0181(5) 0.0150(5) 0.0012(4) 0.0025(4) 0.0034(4)
C211 0.025(2) 0.023(2) 0.020(2) 0.0069(17) -0.0006(17) 0.0014(17)
C212 0.048(3) 0.028(3) 0.026(2) 0.002(2) 0.002(2) -0.005(2)
C213 0.049(3) 0.035(3) 0.044(3) 0.006(2) 0.000(2) -0.018(2)
C214 0.038(3) 0.047(3) 0.046(3) 0.015(3) 0.007(2) -0.012(2)
C215 0.032(2) 0.044(3) 0.029(3) 0.013(2) 0.006(2) 0.003(2)
C216 0.028(2) 0.027(2) 0.022(2) 0.0050(18) 0.0008(17) 0.0012(18)
C221 0.023(2) 0.023(2) 0.021(2) 0.0028(17) 0.0070(16) 0.0009(17)
C222 0.030(2) 0.026(2) 0.021(2) 0.0032(17) 0.0037(17) 0.0054(18)
C223 0.040(3) 0.032(3) 0.022(2) -0.0039(19) 0.0083(19) -0.004(2)
C224 0.028(2) 0.051(3) 0.022(2) -0.003(2) 0.0020(18) -0.008(2)
C225 0.027(2) 0.044(3) 0.022(2) 0.010(2) 0.0032(18) 0.005(2)
C226 0.025(2) 0.027(2) 0.020(2) 0.0036(17) 0.0052(17) -0.0016(18)
C11 0.033(2) 0.017(2) 0.018(2) 0.0004(16) 0.0037(17) 0.0035(18)
C12 0.039(3) 0.020(2) 0.026(2) -0.0025(18) 0.0119(19) 0.0011(19)
C13 0.043(3) 0.022(2) 0.032(3) -0.0059(19) 0.011(2) -0.001(2)
C14 0.035(3) 0.035(3) 0.047(3) -0.008(2) 0.011(2) -0.003(2)
C15 0.043(3) 0.044(3) 0.061(4) -0.007(3) 0.013(3) -0.004(3)
C16 0.036(3) 0.058(4) 0.090(5) -0.007(4) 0.018(3) -0.008(3)
Si16 0.0440(11) 0.0763(15) 0.152(2) -0.0192(15) 0.0367(13) -0.0178(10)
C161 0.054(5) 0.141(9) 0.183(11) -0.030(8) -0.002(6) 0.010(5)
C162 0.121(9) 0.092(8) 0.287(17) -0.052(9) 0.067(10) -0.049(7)
C163 0.138(9) 0.121(8) 0.157(10) 0.015(7) 0.097(8) -0.011(7)
C101 0.035(2) 0.016(2) 0.019(2) 0.0038(16) 0.0043(17) 0.0122(18)
C102 0.027(2) 0.026(2) 0.022(2) -0.0020(17) 0.0000(17) 0.0169(18)
C103 0.028(2) 0.027(2) 0.025(2) -0.0022(18) 0.0026(18) 0.0102(18)
C104 0.028(2) 0.026(2) 0.024(2) 0.0046(18) 0.0074(18) 0.0144(18)
C105 0.032(2) 0.024(2) 0.016(2) -0.0026(16) 0.0045(17) 0.0103(18)
C106 0.054(3) 0.025(2) 0.024(2) 0.0070(19) 0.012(2) 0.013(2)
C107 0.040(3) 0.036(3) 0.025(2) -0.003(2) -0.003(2) 0.017(2)
C108 0.026(2) 0.036(3) 0.045(3) -0.004(2) 0.006(2) 0.006(2)
C109 0.044(3) 0.035(3) 0.027(2) 0.003(2) 0.012(2) 0.013(2)
C100 0.049(3) 0.020(2) 0.023(2) -0.0020(18) 0.004(2) 0.004(2)
P3 0.0216(5) 0.0322(7) 0.0199(5) -0.0009(5) 0.0007(4) -0.0007(5)
C311 0.030(2) 0.034(3) 0.021(2) -0.0022(19) 0.0054(18) 0.0013(19)
C312 0.046(3) 0.042(3) 0.029(3) -0.006(2) -0.001(2) 0.002(2)
C313 0.072(4) 0.034(3) 0.037(3) -0.008(2) 0.009(3) 0.001(3)
C314 0.063(4) 0.041(3) 0.045(3) 0.002(3) 0.013(3) 0.016(3)
C315 0.037(3) 0.046(3) 0.037(3) 0.001(2) 0.007(2) 0.013(2)
C316 0.029(2) 0.042(3) 0.021(2) -0.0031(19) -0.0006(18) 0.005(2)
C321 0.027(2) 0.033(3) 0.022(2) -0.0007(19) -0.0025(18) -0.0025(19)
C322 0.034(3) 0.041(3) 0.027(2) -0.004(2) 0.002(2) 0.006(2)
C323 0.051(3) 0.050(3) 0.026(3) 0.001(2) 0.009(2) 0.000(3)
C324 0.055(4) 0.083(5) 0.028(3) 0.016(3) -0.005(3) 0.013(3)
C325 0.038(3) 0.109(6) 0.047(4) 0.023(4) -0.006(3) 0.019(3)
C326 0.029(3) 0.080(4) 0.037(3) 0.008(3) 0.000(2) 0.007(3)
C30 0.025(2) 0.034(3) 0.030(2) -0.003(2) 0.0021(18) -0.0084(19)
C40 0.028(2) 0.032(3) 0.030(2) -0.001(2) 0.0017(19) -0.0106(19)
P4 0.0176(5) 0.0287(6) 0.0211(5) -0.0005(4) 0.0035(4) 0.0002(4)
C411 0.020(2) 0.030(2) 0.025(2) 0.0024(18) 0.0045(17) -0.0040(17)
C412 0.026(2) 0.036(3) 0.027(2) -0.002(2) 0.0040(18) 0.004(2)
C413 0.031(2) 0.036(3) 0.040(3) -0.005(2) 0.008(2) 0.008(2)
C414 0.027(2) 0.044(3) 0.035(3) 0.006(2) -0.004(2) 0.008(2)
C415 0.026(2) 0.038(3) 0.023(2) 0.0008(19) 0.0017(18) -0.004(2)
C416 0.023(2) 0.028(2) 0.026(2) 0.0000(18) 0.0036(17) 0.0006(18)
C421 0.017(2) 0.047(3) 0.024(2) 0.000(2) 0.0039(17) 0.0095(19)
C422 0.032(3) 0.057(4) 0.030(3) -0.009(2) -0.002(2) 0.014(2)
C423 0.051(4) 0.088(5) 0.044(3) -0.028(3) -0.004(3) 0.033(3)
C424 0.032(3) 0.151(8) 0.028(3) -0.011(4) 0.010(2) 0.026(4)
C425 0.027(3) 0.123(6) 0.025(3) 0.005(3) 0.005(2) 0.007(3)
C426 0.021(2) 0.071(4) 0.025(2) 0.007(2) 0.0034(19) 0.004(2)
C21 0.026(2) 0.028(2) 0.029(2) 0.0030(19) 0.0052(18) -0.0041(18)
C22 0.030(2) 0.034(3) 0.040(3) 0.009(2) 0.009(2) 0.001(2)
C23 0.034(3) 0.046(3) 0.056(3) 0.018(3) 0.014(2) 0.003(2)
C24 0.033(3) 0.066(4) 0.079(4) 0.031(3) 0.020(3) 0.015(3)
C25 0.038(3) 0.058(4) 0.091(5) 0.026(4) 0.022(3) 0.014(3)
C26 0.043(3) 0.060(4) 0.095(5) 0.029(4) 0.023(3) 0.019(3)
Si26 0.0386(9) 0.0455(10) 0.1237(18) 0.0149(11) 0.0267(10) 0.0140(8)
C261 0.098(7) 0.143(10) 0.181(11) -0.075(9) 0.034(7) 0.000(7)
C262 0.130(8) 0.104(7) 0.257(12) 0.104(8) 0.094(8) 0.072(6)
C263 0.050(4) 0.084(6) 0.131(7) -0.001(5) 0.026(4) 0.012(4)
C201 0.029(2) 0.039(3) 0.032(3) 0.004(2) 0.001(2) -0.009(2)
C202 0.025(2) 0.041(3) 0.033(3) -0.002(2) 0.0077(19) -0.011(2)
C203 0.019(2) 0.037(3) 0.031(2) 0.000(2) 0.0026(18) -0.0111(19)
C204 0.024(2) 0.029(2) 0.030(2) -0.0011(19) 0.0016(18) -0.0098(19)
C205 0.028(2) 0.024(2) 0.038(3) -0.002(2) 0.004(2) -0.0071(19)
C206 0.055(3) 0.047(3) 0.038(3) 0.017(3) 0.001(2) -0.013(3)
C207 0.038(3) 0.059(4) 0.046(3) -0.004(3) 0.021(2) -0.009(3)
C208 0.020(2) 0.044(3) 0.048(3) 0.006(2) -0.001(2) -0.005(2)
C209 0.038(3) 0.046(3) 0.030(3) -0.006(2) -0.002(2) -0.015(2)
C200 0.047(3) 0.031(3) 0.060(4) -0.006(3) 0.003(3) -0.004(2)

loop_
_atom_type_symbol
_atom_type_description
_atom_type_scat_dispersion_real
_atom_type_scat_dispersion_imag
_atom_type_scat_source
C C 0.0033 0.0016 'International Tables Vol C Tables 4.2.6.8 and 6.1.1.4'
H H 0 0 'International Tables Vol C Tables 4.2.6.8 and 6.1.1.4'
P P 0.1023 0.0942 'International Tables Vol C Tables 4.2.6.8 and 6.1.1.4'
Ru Ru -1.2594 0.8363 'International Tables Vol C Tables 4.2.6.8 and 6.1.1.4'
Si Si 0.0817 0.0704 'International Tables Vol C Tables 4.2.6.8 and 6.1.1.4'

loop_
_geom_angle_atom_site_label_1
_geom_angle_atom_site_label_2
_geom_angle_atom_site_label_3
_geom_angle
C11 Ru1 C101 97.67(16)
C11 Ru1 C105 89.86(16)
C101 Ru1 C105 37.61(14)
C11 Ru1 C104 117.17(17)
C101 Ru1 C104 62.23(15)
C105 Ru1 C104 36.85(15)
C11 Ru1 C102 133.46(17)
C101 Ru1 C102 37.38(16)
C105 Ru1 C102 61.80(15)
C104 Ru1 C102 61.20(15)
C11 Ru1 P1 81.82(12)
C101 Ru1 P1 110.66(11)
C105 Ru1 P1 145.88(11)
C104 Ru1 P1 159.74(12)
C102 Ru1 P1 101.12(11)
C11 Ru1 P2 87.18(12)
C101 Ru1 P2 165.90(11)
C105 Ru1 P2 129.73(11)
C104 Ru1 P2 103.78(11)
C102 Ru1 P2 139.35(12)
P1 Ru1 P2 83.07(4)
C11 Ru1 C103 151.46(16)
C101 Ru1 C103 62.15(16)
C105 Ru1 C103 61.74(16)
C104 Ru1 C103 36.89(15)
C102 Ru1 C103 36.40(15)
P1 Ru1 C103 122.92(11)
P2 Ru1 C103 108.21(12)
C21 Ru2 C201 96.88(18)
C21 Ru2 C205 88.36(17)
C201 Ru2 C205 37.33(17)
C21 Ru2 C204 115.24(18)
C201 Ru2 C204 61.83(16)
C205 Ru2 C204 36.57(16)
C21 Ru2 P3 83.52(14)
C201 Ru2 P3 112.75(13)
C205 Ru2 P3 147.66(13)
C204 Ru2 P3 160.46(12)
C21 Ru2 C202 132.78(18)
C201 Ru2 C202 37.28(18)
C205 Ru2 C202 61.73(17)
C204 Ru2 C202 61.36(16)
P3 Ru2 C202 102.37(12)
C21 Ru2 P4 89.17(13)
C201 Ru2 P4 163.87(12)
C205 Ru2 P4 128.53(13)
C204 Ru2 P4 102.07(12)
P3 Ru2 P4 82.72(5)
C202 Ru2 P4 137.92(13)
C21 Ru2 C203 149.74(18)
C201 Ru2 C203 61.98(17)
C205 Ru2 C203 61.59(17)
C204 Ru2 C203 36.96(16)
P3 Ru2 C203 123.50(12)
C202 Ru2 C203 36.63(16)
P4 Ru2 C203 106.26(12)
C121 P1 C111 103.33(18)
C121 P1 C10 104.96(19)
C111 P1 C10 101.14(19)
C121 P1 Ru1 118.34(13)
C111 P1 Ru1 119.27(14)
C10 P1 Ru1 107.68(14)
C116 C111 C112 119.3(4)
C116 C111 P1 118.5(3)
C112 C111 P1 122.0(3)
C113 C112 C111 120.0(4)
C113 C112 H112 120
C111 C112 H112 120
C112 C113 C114 120.7(4)
C112 C113 H113 119.7
C114 C113 H113 119.7
C115 C114 C113 120.0(4)
C115 C114 H114 120
C113 C114 H114 120
C114 C115 C116 119.2(4)
C114 C115 H115 120.4
C116 C115 H115 120.4
C111 C116 C115 120.8(4)
C111 C116 H116 119.6
C115 C116 H116 119.6
C122 C121 C126 118.8(4)
C122 C121 P1 120.0(3)
C126 C121 P1 121.0(3)
C123 C122 C121 120.8(4)
C123 C122 H122 119.6
C121 C122 H122 119.6
C124 C123 C122 120.0(4)
C124 C123 H123 120
C122 C123 H123 120
C123 C124 C125 120.0(4)
C123 C124 H124 120
C125 C124 H124 120
C124 C125 C126 120.5(4)
C124 C125 H125 119.7
C126 C125 H125 119.7
C125 C126 C121 119.9(4)
C125 C126 H126 120.1
C121 C126 H126 120.1
C20 C10 P1 106.6(3)
C20 C10 H10A 110.4
P1 C10 H10A 110.4
C20 C10 H10B 110.4
P1 C10 H10B 110.4
H10A C10 H10B 108.6
C10 C20 P2 109.1(3)
C10 C20 H20A 109.9
P2 C20 H20A 109.9
C10 C20 H20B 109.9
P2 C20 H20B 109.9
H20A C20 H20B 108.3
C211 P2 C221 101.78(18)
C211 P2 C20 104.2(2)
C221 P2 C20 102.69(19)
C211 P2 Ru1 117.67(13)
C221 P2 Ru1 118.02(14)
C20 P2 Ru1 110.61(13)
C216 C211 C212 117.8(4)
C216 C211 P2 118.9(3)
C212 C211 P2 122.8(3)
C213 C212 C211 121.2(5)
C213 C212 H212 119.4
C211 C212 H212 119.4
C214 C213 C212 120.3(5)
C214 C213 H213 119.9
C212 C213 H213 119.9
C215 C214 C213 119.4(5)
C215 C214 H214 120.3
C213 C214 H214 120.3
C214 C215 C216 120.5(5)
C214 C215 H215 119.8
C216 C215 H215 119.8
C211 C216 C215 120.9(4)
C211 C216 H216 119.6
C215 C216 H216 119.6
C222 C221 C226 118.8(4)
C222 C221 P2 120.3(3)
C226 C221 P2 120.9(3)
C223 C222 C221 120.3(4)
C223 C222 H222 119.8
C221 C222 H222 119.8
C222 C223 C224 120.3(4)
C222 C223 H223 119.8
C224 C223 H223 119.8
C225 C224 C223 119.5(4)
C225 C224 H224 120.3
C223 C224 H224 120.3
C224 C225 C226 120.4(4)
C224 C225 H225 119.8
C226 C225 H225 119.8
C225 C226 C221 120.6(4)
C225 C226 H226 119.7
C221 C226 H226 119.7
C12 C11 Ru1 178.0(4)
C11 C12 C13 173.6(5)
C14 C13 C12 177.7(5)
C13 C14 C15 176.7(6)
C16 C15 C14 176.8(7)
C15 C16 Si16 175.2(6)
C16 Si16 C162 108.4(4)
C16 Si16 C161 106.9(4)
C162 Si16 C161 111.9(5)
C16 Si16 C163 106.6(4)
C162 Si16 C163 111.2(6)
C161 Si16 C163 111.6(5)
Si16 C161 H16A 109.5
Si16 C161 H16B 109.5
H16A C161 H16B 109.5
Si16 C161 H16C 109.5
H16A C161 H16C 109.5
H16B C161 H16C 109.5
Si16 C162 H16D 109.5
Si16 C162 H16E 109.5
H16D C162 H16E 109.5
Si16 C162 H16F 109.5
H16D C162 H16F 109.5
H16E C162 H16F 109.5
Si16 C163 H16G 109.5
Si16 C163 H16H 109.5
H16G C163 H16H 109.5
Si16 C163 H16I 109.5
H16G C163 H16I 109.5
H16H C163 H16I 109.5
C105 C101 C102 107.2(4)
C105 C101 C106 127.0(4)
C102 C101 C106 125.7(4)
C105 C101 Ru1 71.8(2)
C102 C101 Ru1 73.2(2)
C106 C101 Ru1 123.9(3)
C103 C102 C101 108.6(4)
C103 C102 C107 127.1(4)
C101 C102 C107 123.8(4)
C103 C102 Ru1 72.2(2)
C101 C102 Ru1 69.4(2)
C107 C102 Ru1 130.4(3)
C102 C103 C104 107.7(4)
C102 C103 C108 127.3(4)
C104 C103 C108 124.2(4)
C102 C103 Ru1 71.4(2)
C104 C103 Ru1 71.0(2)
C108 C103 Ru1 130.9(3)
C105 C104 C103 108.2(4)
C105 C104 C109 125.5(4)
C103 C104 C109 125.8(4)
C105 C104 Ru1 70.4(2)
C103 C104 Ru1 72.1(2)
C109 C104 Ru1 129.5(3)
C104 C105 C101 108.3(4)
C104 C105 C100 125.4(4)
C101 C105 C100 126.2(4)
C104 C105 Ru1 72.8(2)
C101 C105 Ru1 70.6(2)
C100 C105 Ru1 125.3(3)
C101 C106 H10C 109.5
C101 C106 H10D 109.5
H10C C106 H10D 109.5
C101 C106 H10E 109.5
H10C C106 H10E 109.5
H10D C106 H10E 109.5
C102 C107 H10F 109.5
C102 C107 H10G 109.5
H10F C107 H10G 109.5
C102 C107 H10H 109.5
H10F C107 H10H 109.5
H10G C107 H10H 109.5
C103 C108 H10I 109.5
C103 C108 H10J 109.5
H10I C108 H10J 109.5
C103 C108 H10K 109.5
H10I C108 H10K 109.5
H10J C108 H10K 109.5
C104 C109 H10L 109.5
C104 C109 H10M 109.5
H10L C109 H10M 109.5
C104 C109 H10N 109.5
H10L C109 H10N 109.5
H10M C109 H10N 109.5
C105 C100 H10O 109.5
C105 C100 H10P 109.5
H10O C100 H10P 109.5
C105 C100 H10Q 109.5
H10O C100 H10Q 109.5
H10P C100 H10Q 109.5
C321 P3 C311 103.5(2)
C321 P3 C30 104.8(2)
C311 P3 C30 101.5(2)
C321 P3 Ru2 117.67(16)
C311 P3 Ru2 119.59(15)
C30 P3 Ru2 107.76(15)
C316 C311 C312 118.7(4)
C316 C311 P3 119.5(3)
C312 C311 P3 121.7(4)
C313 C312 C311 120.1(5)
C313 C312 H312 119.9
C311 C312 H312 119.9
C312 C313 C314 120.6(5)
C312 C313 H313 119.7
C314 C313 H313 119.7
C315 C314 C313 119.8(5)
C315 C314 H314 120.1
C313 C314 H314 120.1
C314 C315 C316 119.8(5)
C314 C315 H315 120.1
C316 C315 H315 120.1
C315 C316 C311 121.0(5)
C315 C316 H316 119.5
C311 C316 H316 119.5
C326 C321 C322 118.7(4)
C326 C321 P3 122.1(4)
C322 C321 P3 118.8(3)
C323 C322 C321 120.9(4)
C323 C322 H322 119.6
C321 C322 H322 119.6
C324 C323 C322 119.8(5)
C324 C323 H323 120.1
C322 C323 H323 120.1
C323 C324 C325 119.9(5)
C323 C324 H324 120.1
C325 C324 H324 120.1
C324 C325 C326 120.8(5)
C324 C325 H325 119.6
C326 C325 H325 119.6
C321 C326 C325 119.9(5)
C321 C326 H326 120
C325 C326 H326 120
C40 C30 P3 107.2(3)
C40 C30 H30A 110.3
P3 C30 H30A 110.3
C40 C30 H30B 110.3
P3 C30 H30B 110.3
H30A C30 H30B 108.5
C30 C40 P4 109.5(3)
C30 C40 H40A 109.8
P4 C40 H40A 109.8
C30 C40 H40B 109.8
P4 C40 H40B 109.8
H40A C40 H40B 108.2
C421 P4 C411 99.05(19)
C421 P4 C40 103.5(2)
C411 P4 C40 103.0(2)
C421 P4 Ru2 119.21(17)
C411 P4 Ru2 118.54(13)
C40 P4 Ru2 111.25(15)
C416 C411 C412 118.7(4)
C416 C411 P4 119.9(3)
C412 C411 P4 121.3(3)
C413 C412 C411 120.0(4)
C413 C412 H412 120
C411 C412 H412 120
C414 C413 C412 120.5(4)
C414 C413 H413 119.7
C412 C413 H413 119.7
C415 C414 C413 119.8(4)
C415 C414 H414 120.1
C413 C414 H414 120.1
C414 C415 C416 120.2(4)
C414 C415 H415 119.9
C416 C415 H415 119.9
C415 C416 C411 120.7(4)
C415 C416 H416 119.6
C411 C416 H416 119.6
C422 C421 C426 119.7(4)
C422 C421 P4 121.0(4)
C426 C421 P4 119.0(4)
C421 C422 C423 119.6(6)
C421 C422 H422 120.2
C423 C422 H422 120.2
C424 C423 C422 119.6(6)
C424 C423 H423 120.2
C422 C423 H423 120.2
C425 C424 C423 120.6(5)
C425 C424 H424 119.7
C423 C424 H424 119.7
C424 C425 C426 120.4(6)
C424 C425 H425 119.8
C426 C425 H425 119.8
C425 C426 C421 120.1(6)
C425 C426 H426 119.9
C421 C426 H426 119.9
C22 C21 Ru2 173.1(4)
C21 C22 C23 174.7(6)
C24 C23 C22 176.9(6)
C23 C24 C25 174.0(7)
C26 C25 C24 178.1(7)
C25 C26 Si26 174.2(6)
C262 Si26 C26 111.9(4)
C262 Si26 C263 108.9(5)
C26 Si26 C263 108.2(3)
C262 Si26 C261 111.0(6)
C26 Si26 C261 108.8(4)
C263 Si26 C261 108.0(5)
Si26 C261 H26A 109.5
Si26 C261 H26B 109.5
H26A C261 H26B 109.5
Si26 C261 H26C 109.5
H26A C261 H26C 109.5
H26B C261 H26C 109.5
Si26 C262 H26D 109.5
Si26 C262 H26E 109.5
H26D C262 H26E 109.5
Si26 C262 H26F 109.5
H26D C262 H26F 109.5
H26E C262 H26F 109.5
Si26 C263 H26G 109.5
Si26 C263 H26H 109.5
H26G C263 H26H 109.5
Si26 C263 H26I 109.5
H26G C263 H26I 109.5
H26H C263 H26I 109.5
C205 C201 C202 107.8(4)
C205 C201 C206 125.9(5)
C202 C201 C206 125.9(5)
C205 C201 Ru2 72.2(3)
C202 C201 Ru2 73.1(3)
C206 C201 Ru2 126.1(3)
C203 C202 C201 108.0(4)
C203 C202 C207 126.6(5)
C201 C202 C207 124.8(4)
C203 C202 Ru2 72.1(2)
C201 C202 Ru2 69.6(3)
C207 C202 Ru2 130.9(3)
C202 C203 C204 107.3(4)
C202 C203 C208 127.0(4)
C204 C203 C208 125.0(4)
C202 C203 Ru2 71.3(2)
C204 C203 Ru2 70.8(2)
C208 C203 Ru2 130.4(3)
C205 C204 C203 108.6(4)
C205 C204 C209 126.3(4)
C203 C204 C209 124.6(4)
C205 C204 Ru2 71.2(2)
C203 C204 Ru2 72.3(2)
C209 C204 Ru2 129.0(3)
C204 C205 C201 108.2(4)
C204 C205 C200 126.7(5)
C201 C205 C200 125.0(5)
C204 C205 Ru2 72.3(3)
C201 C205 Ru2 70.5(3)
C200 C205 Ru2 126.3(3)
C201 C206 H20C 109.5
C201 C206 H20D 109.5
H20C C206 H20D 109.5
C201 C206 H20E 109.5
H20C C206 H20E 109.5
H20D C206 H20E 109.5
C202 C207 H20F 109.5
C202 C207 H20G 109.5
H20F C207 H20G 109.5
C202 C207 H20H 109.5
H20F C207 H20H 109.5
H20G C207 H20H 109.5
C203 C208 H20I 109.5
C203 C208 H20J 109.5
H20I C208 H20J 109.5
C203 C208 H20K 109.5
H20I C208 H20K 109.5
H20J C208 H20K 109.5
C204 C209 H20L 109.5
C204 C209 H20M 109.5
H20L C209 H20M 109.5
C204 C209 H20N 109.5
H20L C209 H20N 109.5
H20M C209 H20N 109.5
C205 C200 H20O 109.5
C205 C200 H20P 109.5
H20O C200 H20P 109.5
C205 C200 H20Q 109.5
H20O C200 H20Q 109.5
H20P C200 H20Q 109.5
C1 C2 C3 114.3(13)
C1 C2 H2A 108.7
C3 C2 H2A 108.7
C1 C2 H2B 108.7
C3 C2 H2B 108.7
H2A C2 H2B 107.6
C4 C3 C2 116.5(15)
C4 C3 H3A 108.2
C2 C3 H3A 108.2
C4 C3 H3B 108.2
C2 C3 H3B 108.2
H3A C3 H3B 107.3
C3 C4 C5 108.7(14)
C3 C4 H4A 109.9
C5 C4 H4A 109.9
C3 C4 H4B 109.9
C5 C4 H4B 109.9
H4A C4 H4B 108.3
C6 C5 C4 108.1(15)
C6 C5 H5A 110.1
C4 C5 H5A 110.1
C6 C5 H5B 110.1
C4 C5 H5B 110.1
H5A C5 H5B 108.4

loop_
_geom_bond_atom_site_label_1
_geom_bond_atom_site_label_2
_geom_bond_distance
Ru1 C11 1.967(4)
Ru1 C101 2.220(4)
Ru1 C105 2.235(4)
Ru1 C104 2.266(4)
Ru1 C102 2.270(4)
Ru1 P1 2.2705(11)
Ru1 P2 2.2733(12)
Ru1 C103 2.281(4)
Ru2 C21 1.967(4)
Ru2 C201 2.227(5)
Ru2 C205 2.249(4)
Ru2 C204 2.264(4)
Ru2 P3 2.2643(13)
Ru2 C202 2.274(4)
Ru2 P4 2.2804(12)
Ru2 C203 2.284(4)
P1 C121 1.829(4)
P1 C111 1.838(4)
P1 C10 1.838(4)
C111 C116 1.385(6)
C111 C112 1.387(6)
C112 C113 1.382(6)
C112 H112 0.95
C113 C114 1.384(6)
C113 H113 0.95
C114 C115 1.381(6)
C114 H114 0.95
C115 C116 1.397(6)
C115 H115 0.95
C116 H116 0.95
C121 C122 1.393(5)
C121 C126 1.395(6)
C122 C123 1.391(6)
C122 H122 0.95
C123 C124 1.372(7)
C123 H123 0.95
C124 C125 1.383(6)
C124 H124 0.95
C125 C126 1.394(6)
C125 H125 0.95
C126 H126 0.95
C10 C20 1.534(6)
C10 H10A 0.99
C10 H10B 0.99
C20 P2 1.868(4)
C20 H20A 0.99
C20 H20B 0.99
P2 C211 1.841(4)
P2 C221 1.842(4)
C211 C216 1.390(6)
C211 C212 1.400(6)
C212 C213 1.385(7)
C212 H212 0.95
C213 C214 1.382(8)
C213 H213 0.95
C214 C215 1.382(7)
C214 H214 0.95
C215 C216 1.393(6)
C215 H215 0.95
C216 H216 0.95
C221 C222 1.393(6)
C221 C226 1.398(6)
C222 C223 1.387(6)
C222 H222 0.95
C223 C224 1.397(7)
C223 H223 0.95
C224 C225 1.378(7)
C224 H224 0.95
C225 C226 1.386(6)
C225 H225 0.95
C226 H226 0.95
C11 C12 1.232(6)
C12 C13 1.361(6)
C13 C14 1.207(6)
C14 C15 1.369(7)
C15 C16 1.201(7)
C16 Si16 1.831(6)
Si16 C162 1.848(10)
Si16 C161 1.861(9)
Si16 C163 1.880(10)
C161 H16A 0.98
C161 H16B 0.98
C161 H16C 0.98
C162 H16D 0.98
C162 H16E 0.98
C162 H16F 0.98
C163 H16G 0.98
C163 H16H 0.98
C163 H16I 0.98
C101 C105 1.436(5)
C101 C102 1.440(6)
C101 C106 1.498(6)
C102 C103 1.422(6)
C102 C107 1.502(6)
C103 C104 1.439(6)
C103 C108 1.517(6)
C104 C105 1.423(6)
C104 C109 1.503(6)
C105 C100 1.502(6)
C106 H10C 0.98
C106 H10D 0.98
C106 H10E 0.98
C107 H10F 0.98
C107 H10G 0.98
C107 H10H 0.98
C108 H10I 0.98
C108 H10J 0.98
C108 H10K 0.98
C109 H10L 0.98
C109 H10M 0.98
C109 H10N 0.98
C100 H10O 0.98
C100 H10P 0.98
C100 H10Q 0.98
P3 C321 1.825(4)
P3 C311 1.842(5)
P3 C30 1.848(4)
C311 C316 1.386(6)
C311 C312 1.394(6)
C312 C313 1.378(7)
C312 H312 0.95
C313 C314 1.384(8)
C313 H313 0.95
C314 C315 1.373(8)
C314 H314 0.95
C315 C316 1.385(7)
C315 H315 0.95
C316 H316 0.95
C321 C326 1.381(6)
C321 C322 1.397(6)
C322 C323 1.385(7)
C322 H322 0.95
C323 C324 1.371(8)
C323 H323 0.95
C324 C325 1.377(8)
C324 H324 0.95
C325 C326 1.388(7)
C325 H325 0.95
C326 H326 0.95
C30 C40 1.535(6)
C30 H30A 0.99
C30 H30B 0.99
C40 P4 1.862(4)
C40 H40A 0.99
C40 H40B 0.99
P4 C421 1.831(4)
P4 C411 1.841(4)
C411 C416 1.395(6)
C411 C412 1.399(6)
C412 C413 1.391(6)
C412 H412 0.95
C413 C414 1.389(7)
C413 H413 0.95
C414 C415 1.373(7)
C414 H414 0.95
C415 C416 1.392(6)
C415 H415 0.95
C416 H416 0.95
C421 C422 1.378(7)
C421 C426 1.406(7)
C422 C423 1.404(7)
C422 H422 0.95
C423 C424 1.401(10)
C423 H423 0.95
C424 C425 1.355(10)
C424 H424 0.95
C425 C426 1.385(7)
C425 H425 0.95
C426 H426 0.95
C21 C22 1.237(6)
C22 C23 1.353(7)
C23 C24 1.217(7)
C24 C25 1.385(7)
C25 C26 1.206(8)
C26 Si26 1.829(6)
Si26 C262 1.828(9)
Si26 C263 1.832(8)
Si26 C261 1.850(10)
C261 H26A 0.98
C261 H26B 0.98
C261 H26C 0.98
C262 H26D 0.98
C262 H26E 0.98
C262 H26F 0.98
C263 H26G 0.98
C263 H26H 0.98
C263 H26I 0.98
C201 C205 1.433(7)
C201 C202 1.439(7)
C201 C206 1.508(7)
C202 C203 1.432(6)
C202 C207 1.509(7)
C203 C204 1.442(6)
C203 C208 1.495(6)
C204 C205 1.416(6)
C204 C209 1.499(6)
C205 C200 1.506(7)
C206 H20C 0.98
C206 H20D 0.98
C206 H20E 0.98
C207 H20F 0.98
C207 H20G 0.98
C207 H20H 0.98
C208 H20I 0.98
C208 H20J 0.98
C208 H20K 0.98
C209 H20L 0.98
C209 H20M 0.98
C209 H20N 0.98
C200 H20O 0.98
C200 H20P 0.98
C200 H20Q 0.98
C1 C2 1.478(16)
C1 H1A 0.98
C1 H1B 0.98
C1 H1C 0.98
C2 C3 1.518(15)
C2 H2A 0.99
C2 H2B 0.99
C3 C4 1.496(17)
C3 H3A 0.99
C3 H3B 0.99
C4 C5 1.579(17)
C4 H4A 0.99
C4 H4B 0.99
C5 C6 1.563(19)
C5 H5A 0.99
C5 H5B 0.99
C6 H6A 0.98
C6 H6B 0.98
C6 H6C 0.98
